data_2012859
loop_
_publ_author_name
'Crozet, M. D.'
'Vanelle, P.'
'Giorgi, M.'
'Gellis, A.'

_publ_section_title
;
 2-[2-Methyl-5-nitro-4-(phenylsulfonylmethyl)imidazol-1-yl]ethanol and
 2-methyl-5-nitro-4-phenylsulfonylmethyl-1,3-thiazole
;
_journal_issue 8
_journal_name_full 'Acta Crystallographica Section C'
_journal_page_first o496
_journal_page_last o498
_journal_paper_doi 10.1107/S0108270102011964
_journal_volume 58
_journal_year 2002
_chemical_formula_iupac 'C13 H15 N3 O5 S1'
_chemical_formula_moiety 'C13 H15 N3 O5 S1'
_chemical_formula_structural 'C13 H15 N3 O5 S'
_chemical_formula_sum 'C13 H15 N3 O5 S'
_chemical_formula_weight 325.343
_chemical_name_systematic
;
2-(4-benzenesulfonylmethyl-2-methyl-5-nitro-imidazol-1-yl)-ethanol
;
_space_group_IT_number 14
_symmetry_cell_setting monoclinic
_symmetry_space_group_name_Hall '-P 2ybc'
_symmetry_space_group_name_H-M 'P 1 21/c 1'
_atom_sites_solution_hydrogens geom
_atom_sites_solution_primary direct
_atom_sites_solution_secondary difmap
_audit_creation_method maXus
_cell_angle_alpha 90.
_cell_angle_beta 94.427(2)
_cell_angle_gamma 90.
_cell_formula_units_Z 4
_cell_length_a 12.5976(3)
_cell_length_b 7.7874(3)
_cell_length_c 14.8929(5)
_cell_measurement_reflns_used 2911
_cell_measurement_temperature 293
_cell_measurement_theta_max 26.4
_cell_measurement_theta_min 2.4
_cell_volume 1456.67(8)
_computing_cell_refinement 'KappaCCD Reference'
_computing_data_collection 'KappaCCD Reference Manual (Nonius, 1998)'
_computing_data_reduction 'DENZO and SCALEPACK (Otwinowski & Minor, 1997)'
_computing_molecular_graphics 'ORTEPII (Johnson, 1976)'
_computing_publication_material SHELXL97
_computing_structure_refinement 'SHELXL97 (Sheldrick, 1997)'
_computing_structure_solution 'SIR92 (Altomare et al., 1994)'
_diffrn_ambient_temperature 293(2)
_diffrn_measured_fraction_theta_full 0.917
_diffrn_measured_fraction_theta_max 0.917
_diffrn_measurement_device_type 'Nonius KappaCCD'
_diffrn_measurement_method \f
_diffrn_radiation_monochromator graphite
_diffrn_radiation_source 'fine-focus sealed tube'
_diffrn_radiation_type MoK\a
_diffrn_radiation_wavelength 0.71073
_diffrn_reflns_av_R_equivalents 0.045
_diffrn_reflns_limit_h_max 14
_diffrn_reflns_limit_h_min 0
_diffrn_reflns_limit_k_max 9
_diffrn_reflns_limit_k_min 0
_diffrn_reflns_limit_l_max 18
_diffrn_reflns_limit_l_min -18
_diffrn_reflns_number 2911
_diffrn_reflns_theta_full 26.38
_diffrn_reflns_theta_max 26.38
_diffrn_reflns_theta_min 2.4
_diffrn_standards_decay_% <0.1
_diffrn_standards_interval_count 0
_diffrn_standards_interval_time 0
_diffrn_standards_number 0
_exptl_absorpt_coefficient_mu 0.250
_exptl_absorpt_correction_type none
_exptl_crystal_colour Colorless
_exptl_crystal_density_diffrn 1.484
_exptl_crystal_density_meas ?
_exptl_crystal_density_method 'not measured'
_exptl_crystal_description prism
_exptl_crystal_F_000 680
_exptl_crystal_size_max 0.6
_exptl_crystal_size_mid 0.5
_exptl_crystal_size_min 0.4
_refine_diff_density_max 0.217
_refine_diff_density_min -0.276
_refine_ls_extinction_method none
_refine_ls_goodness_of_fit_ref 1.066
_refine_ls_hydrogen_treatment constr
_refine_ls_matrix_type full
_refine_ls_number_parameters 201
_refine_ls_number_reflns 2726
_refine_ls_number_restraints 0
_refine_ls_restrained_S_all 1.066
_refine_ls_R_factor_all 0.0505
_refine_ls_R_factor_gt 0.0462
_refine_ls_shift/su_max <0.001
_refine_ls_shift/su_mean 0.000
_refine_ls_structure_factor_coef Fsqd
_refine_ls_weighting_details 'calc w = 1/[\s^2^(Fo^2^)+(0.0359P)^2^+0.6408P] where P = (Fo^2^+2Fc^2^)/3'
_refine_ls_weighting_scheme calc
_refine_ls_wR_factor_gt 0.1087
_refine_ls_wR_factor_ref 0.1129
_reflns_number_gt 2509
_reflns_number_total 2726
_reflns_threshold_expression I>2\s(I)
_cod_data_source_file dn1013.cif
_cod_data_source_block I
_cod_depositor_comments
;
The following automatic conversions were performed:

'_exptl_crystal_density_meas' value 'not measured' was changed to '?'
- the value is perceived as not measured.

Automatic conversion script
Id: cif_fix_values 3008 2015-01-20 13:52:24Z robertas 
;
_cod_original_sg_symbol_H-M 'P 21/c'
_cod_original_formula_sum 'C13 H15 N3 O5 S1'
_cod_database_code 2012859

loop_
_symmetry_equiv_pos_as_xyz
'x, y, z'
'-x, y+1/2, -z+1/2'
'-x, -y, -z'
'x, -y-1/2, z-1/2'

loop_
_atom_site_label
_atom_site_fract_x
_atom_site_fract_y
_atom_site_fract_z
_atom_site_U_iso_or_equiv
_atom_site_adp_type
_atom_site_calc_flag
_atom_site_refinement_flags
_atom_site_occupancy
_atom_site_disorder_assembly
_atom_site_disorder_group
_atom_site_type_symbol
S1 0.21423(4) 0.02005(6) 0.10308(3) 0.05482(19) Uani d . 1 . . S
O1 0.14467(15) -0.10385(19) 0.05876(12) 0.0865(6) Uani d . 1 . . O
O2 0.32604(12) -0.0151(2) 0.11349(11) 0.0763(5) Uani d . 1 . . O
O3 0.15023(17) 0.6036(2) 0.28117(17) 0.1074(7) Uani d . 1 . . O
O4 0.06922(12) 0.3935(2) 0.21328(12) 0.0743(5) Uani d . 1 . . O
O5 0.45589(12) 0.80584(17) 0.33634(13) 0.0762(5) Uani d . 1 . . O
H5B 0.4093 0.8795 0.3350 0.114 Uiso calc R 1 . . H
N1 0.32903(10) 0.10909(16) 0.31418(9) 0.0388(3) Uani d . 1 . . N
N2 0.31723(11) 0.38808(16) 0.34262(8) 0.0392(3) Uani d . 1 . . N
N3 0.14515(13) 0.4535(2) 0.25888(11) 0.0540(4) Uani d . 1 . . N
C1 0.19509(13) 0.2181(2) 0.04813(11) 0.0461(4) Uani d . 1 . . C
C2 0.10579(15) 0.2396(3) -0.01101(12) 0.0520(4) Uani d . 1 . . C
H2 0.0578 0.1499 -0.0221 0.062 Uiso calc R 1 . . H
C3 0.08906(17) 0.3957(3) -0.05324(13) 0.0602(5) Uani d . 1 . . C
H3 0.0304 0.4108 -0.0943 0.072 Uiso calc R 1 . . H
C4 0.15864(19) 0.5290(3) -0.03497(15) 0.0656(6) Uani d . 1 . . C
H4 0.1457 0.6349 -0.0626 0.079 Uiso calc R 1 . . H
C5 0.24722(18) 0.5075(3) 0.02373(15) 0.0634(5) Uani d . 1 . . C
H5 0.2936 0.5990 0.0357 0.076 Uiso calc R 1 . . H
C6 0.26790(14) 0.3511(3) 0.06516(12) 0.0527(4) Uani d . 1 . . C
H6 0.3289 0.3349 0.1035 0.063 Uiso calc R 1 . . H
C7 0.16892(14) 0.0505(2) 0.21300(13) 0.0491(4) Uani d . 1 . . C
H7A 0.0972 0.0966 0.2071 0.059 Uiso calc R 1 . . H
H7B 0.1663 -0.0600 0.2429 0.059 Uiso calc R 1 . . H
C8 0.23837(12) 0.1683(2) 0.26970(10) 0.0374(3) Uani d . 1 . . C
C9 0.37456(12) 0.2425(2) 0.35730(10) 0.0377(3) Uani d . 1 . . C
C10 0.22990(12) 0.3413(2) 0.28604(10) 0.0386(3) Uani d . 1 . . C
C11 0.47418(15) 0.2306(2) 0.41651(12) 0.0519(4) Uani d . 1 . . C
H11A 0.5009 0.1152 0.4158 0.078 Uiso calc R 1 . . H
H11B 0.4601 0.2613 0.4769 0.078 Uiso calc R 1 . . H
H11C 0.5262 0.3077 0.3952 0.078 Uiso calc R 1 . . H
C12 0.35328(16) 0.5592(2) 0.37392(12) 0.0510(4) Uani d . 1 . . C
H12A 0.3999 0.5475 0.4285 0.061 Uiso calc R 1 . . H
H12B 0.2922 0.6273 0.3879 0.061 Uiso calc R 1 . . H
C13 0.41195(17) 0.6501(2) 0.30297(14) 0.0555(5) Uani d . 1 . . C
H13A 0.4684 0.5766 0.2843 0.067 Uiso calc R 1 . . H
H13B 0.3632 0.6729 0.2507 0.067 Uiso calc R 1 . . H

loop_
_atom_site_aniso_label
_atom_site_aniso_U_11
_atom_site_aniso_U_22
_atom_site_aniso_U_33
_atom_site_aniso_U_12
_atom_site_aniso_U_13
_atom_site_aniso_U_23
S1 0.0532(3) 0.0423(3) 0.0657(3) 0.01013(18) -0.0171(2) -0.01797(19)
O1 0.1042(13) 0.0465(8) 0.1007(12) -0.0015(8) -0.0432(10) -0.0254(8)
O2 0.0625(9) 0.0831(11) 0.0809(10) 0.0370(8) -0.0100(7) -0.0232(8)
O3 0.1008(14) 0.0509(10) 0.164(2) 0.0333(9) -0.0323(13) -0.0187(11)
O4 0.0509(8) 0.0752(10) 0.0934(11) 0.0187(7) -0.0154(7) 0.0023(8)
O5 0.0624(9) 0.0306(6) 0.1301(14) -0.0031(6) -0.0278(9) 0.0022(7)
N1 0.0364(7) 0.0323(6) 0.0470(7) -0.0025(5) -0.0023(5) 0.0057(5)
N2 0.0457(7) 0.0336(7) 0.0384(6) -0.0020(5) 0.0035(5) -0.0010(5)
N3 0.0510(9) 0.0498(9) 0.0612(9) 0.0154(7) 0.0040(7) 0.0040(7)
C1 0.0408(9) 0.0523(10) 0.0450(8) 0.0059(7) 0.0017(7) -0.0127(7)
C2 0.0446(9) 0.0609(11) 0.0495(9) 0.0043(8) -0.0036(7) -0.0098(8)
C3 0.0574(11) 0.0756(14) 0.0474(10) 0.0159(10) 0.0036(8) 0.0003(9)
C4 0.0770(15) 0.0629(13) 0.0592(11) 0.0081(11) 0.0192(10) 0.0068(9)
C5 0.0643(13) 0.0629(12) 0.0648(12) -0.0115(10) 0.0172(10) -0.0032(10)
C6 0.0430(9) 0.0652(12) 0.0504(9) -0.0016(8) 0.0061(7) -0.0118(8)
C7 0.0393(9) 0.0403(9) 0.0656(11) -0.0074(7) -0.0087(7) 0.0054(8)
C8 0.0340(7) 0.0356(8) 0.0424(8) -0.0026(6) 0.0016(6) 0.0061(6)
C9 0.0383(8) 0.0350(7) 0.0395(7) -0.0043(6) 0.0015(6) 0.0049(6)
C10 0.0386(8) 0.0376(8) 0.0398(7) 0.0042(6) 0.0042(6) 0.0033(6)
C11 0.0452(9) 0.0515(10) 0.0567(10) -0.0084(8) -0.0106(8) 0.0038(8)
C12 0.0676(12) 0.0363(8) 0.0486(9) -0.0016(8) 0.0010(8) -0.0105(7)
C13 0.0646(12) 0.0317(8) 0.0695(12) -0.0049(8) 0.0005(9) 0.0020(8)

loop_
_atom_type_symbol
_atom_type_description
_atom_type_scat_dispersion_real
_atom_type_scat_dispersion_imag
_atom_type_scat_source
C C 0.0033 0.0016 'International Tables Vol C Tables 4.2.6.8 and 6.1.1.4'
H H 0.0000 0.0000 'International Tables Vol C Tables 4.2.6.8 and 6.1.1.4'
N N 0.0061 0.0033 'International Tables Vol C Tables 4.2.6.8 and 6.1.1.4'
O O 0.0106 0.0060 'International Tables Vol C Tables 4.2.6.8 and 6.1.1.4'
S S 0.1246 0.1234 'International Tables Vol C Tables 4.2.6.8 and 6.1.1.4'

loop_
_geom_angle_atom_site_label_1
_geom_angle_atom_site_label_2
_geom_angle_atom_site_label_3
_geom_angle
_geom_angle_publ_flag
O1 S1 O2 118.94(10) y
O1 S1 C1 108.70(9) ?
O2 S1 C1 108.49(10) ?
O1 S1 C7 106.50(11) ?
O2 S1 C7 107.86(9) ?
C1 S1 C7 105.56(8) y
C13 O5 H5B 109.5 ?
C9 N1 C8 106.62(13) y
C9 N2 C10 105.50(12) y
C9 N2 C12 124.03(14) ?
C10 N2 C12 130.06(14) ?
O3 N3 O4 122.80(17) ?
O3 N3 C10 119.58(17) ?
O4 N3 C10 117.62(16) ?
C2 C1 C6 121.13(18) ?
C2 C1 S1 118.62(15) ?
C6 C1 S1 120.25(14) ?
C3 C2 C1 119.04(19) ?
C3 C2 H2 120.5 ?
C1 C2 H2 120.5 ?
C4 C3 C2 120.29(19) ?
C4 C3 H3 119.9 ?
C2 C3 H3 119.9 ?
C3 C4 C5 120.6(2) ?
C3 C4 H4 119.7 ?
C5 C4 H4 119.7 ?
C4 C5 C6 120.5(2) ?
C4 C5 H5 119.7 ?
C6 C5 H5 119.7 ?
C5 C6 C1 118.38(18) ?
C5 C6 H6 120.8 ?
C1 C6 H6 120.8 ?
C8 C7 S1 112.71(12) y
C8 C7 H7A 109.0 ?
S1 C7 H7A 109.0 ?
C8 C7 H7B 109.0 ?
S1 C7 H7B 109.0 ?
H7A C7 H7B 107.8 ?
N1 C8 C10 108.71(13) y
N1 C8 C7 120.29(14) ?
C10 C8 C7 130.98(15) ?
N1 C9 N2 111.85(13) y
N1 C9 C11 123.64(15) ?
N2 C9 C11 124.48(15) ?
C8 C10 N2 107.30(13) y
C8 C10 N3 128.49(15) ?
N2 C10 N3 123.98(15) ?
C9 C11 H11A 109.5 ?
C9 C11 H11B 109.5 ?
H11A C11 H11B 109.5 ?
C9 C11 H11C 109.5 ?
H11A C11 H11C 109.5 ?
H11B C11 H11C 109.5 ?
N2 C12 C13 110.99(14) y
N2 C12 H12A 109.4 ?
C13 C12 H12A 109.4 ?
N2 C12 H12B 109.4 ?
C13 C12 H12B 109.4 ?
H12A C12 H12B 108.0 ?
O5 C13 C12 110.91(17) y
O5 C13 H13A 109.5 ?
C12 C13 H13A 109.5 ?
O5 C13 H13B 109.5 ?
C12 C13 H13B 109.5 ?
H13A C13 H13B 108.0 ?

loop_
_geom_bond_atom_site_label_1
_geom_bond_atom_site_label_2
_geom_bond_site_symmetry_2
_geom_bond_distance
_geom_bond_publ_flag
S1 O1 . 1.4300(15) y
S1 O2 . 1.4314(15) y
S1 C1 . 1.7537(19) y
S1 C7 . 1.791(2) y
O3 N3 . 1.215(2) ?
O4 N3 . 1.222(2) ?
O5 C13 . 1.408(2) y
O5 H5B . 0.8200 ?
N1 C9 . 1.328(2) y
N1 C8 . 1.3562(19) y
N2 C9 . 1.353(2) y
N2 C10 . 1.382(2) y
N2 C12 . 1.472(2) y
N3 C10 . 1.415(2) ?
C1 C2 . 1.384(2) ?
C1 C6 . 1.394(3) ?
C2 C3 . 1.377(3) ?
C2 H2 . 0.9300 ?
C3 C4 . 1.373(3) ?
C3 H3 . 0.9300 ?
C4 C5 . 1.374(3) ?
C4 H4 . 0.9300 ?
C5 C6 . 1.381(3) ?
C5 H5 . 0.9300 ?
C6 H6 . 0.9300 ?
C7 C8 . 1.486(2) ?
C7 H7A . 0.9700 ?
C7 H7B . 0.9700 ?
C8 C10 . 1.374(2) y
C9 C11 . 1.480(2) ?
C11 H11A . 0.9600 ?
C11 H11B . 0.9600 ?
C11 H11C . 0.9600 ?
C12 C13 . 1.511(3) y
C12 H12A . 0.9700 ?
C12 H12B . 0.9700 ?
C13 H13A . 0.9700 ?
C13 H13B . 0.9700 ?

loop_
_geom_hbond_atom_site_label_D
_geom_hbond_atom_site_label_H
_geom_hbond_atom_site_label_A
_geom_hbond_site_symmetry_A
_geom_hbond_distance_DH
_geom_hbond_distance_HA
_geom_hbond_distance_DA
_geom_hbond_angle_DHA
O5 H5B N1 1_565 0.82 2.07 2.8562(19) 162

loop_
_cod_related_entry_id
_cod_related_entry_database
_cod_related_entry_code
1 ChemSpider 17253366
